data_4073661
loop_
_publ_author_name
'Nagaraja, C. M.'
'Nethaji, Munirathinam'
'Jagirdar, Balaji R.'

_publ_section_title
;
 Tris(pyrazolyl)methane Sulfonate Complexes of Iridium:&#x00A0; Catalytic
 Hydrogenation of 3,3-Dimethyl-1-butene
;
_journal_issue 25
_journal_name_full Organometallics
_journal_page_first 6307
_journal_paper_doi 10.1021/om700515n
_journal_volume 26
_journal_year 2007
_chemical_formula_moiety 'C28 H26 Ir N6 O3 P S'
_chemical_formula_sum 'C28 H26 Ir N6 O3 P S'
_chemical_formula_weight 749.78
_chemical_name_systematic
;

 ?

;
_space_group_IT_number 2
_symmetry_cell_setting triclinic
_symmetry_space_group_name_Hall '-P 1'
_symmetry_space_group_name_H-M 'P -1'
_atom_sites_solution_hydrogens geom
_atom_sites_solution_primary direct
_atom_sites_solution_secondary difmap
_audit_creation_method SHELXL-97
_cell_angle_alpha 108.367(15)
_cell_angle_beta 97.054(16)
_cell_angle_gamma 109.366(15)
_cell_formula_units_Z 2
_cell_length_a 8.970(10)
_cell_length_b 13.109(15)
_cell_length_c 13.788(15)
_cell_measurement_reflns_used 460
_cell_measurement_temperature 293(2)
_cell_measurement_theta_max 26.4
_cell_measurement_theta_min 1.6
_cell_volume 1404(3)
_computing_cell_refinement 'BRUKER SMART'
_computing_data_collection 'BRUKER SMART'
_computing_data_reduction 'BRUKER SAINT'
_computing_molecular_graphics Ortep-3
_computing_publication_material 'Wingx publication routines (Farrugia, 1999)'
_computing_structure_refinement 'SHELXL-97 (Sheldrick, 1997)'
_computing_structure_solution SHELXS-97
_diffrn_ambient_temperature 293(2)
_diffrn_detector_area_resol_mean 0.2
_diffrn_measured_fraction_theta_full 0.993
_diffrn_measured_fraction_theta_max 0.993
_diffrn_measurement_device_type 'SMART APEX'
_diffrn_measurement_method 'Phi-omega scan'
_diffrn_radiation_monochromator graphite
_diffrn_radiation_source 'fine-focus sealed tube'
_diffrn_radiation_type MoK\a
_diffrn_radiation_wavelength 0.71073
_diffrn_reflns_av_R_equivalents 0.0317
_diffrn_reflns_av_sigmaI/netI 0.0400
_diffrn_reflns_limit_h_max 11
_diffrn_reflns_limit_h_min -11
_diffrn_reflns_limit_k_max 16
_diffrn_reflns_limit_k_min -16
_diffrn_reflns_limit_l_max 17
_diffrn_reflns_limit_l_min -17
_diffrn_reflns_number 14858
_diffrn_reflns_theta_full 26.37
_diffrn_reflns_theta_max 26.37
_diffrn_reflns_theta_min 1.61
_exptl_absorpt_coefficient_mu 4.928
_exptl_absorpt_correction_T_max 0.4810
_exptl_absorpt_correction_T_min 0.1919
_exptl_absorpt_correction_type empirical
_exptl_absorpt_process_details SADABS
_exptl_crystal_colour Colorless
_exptl_crystal_density_diffrn 1.773
_exptl_crystal_density_method 'not measured'
_exptl_crystal_description Reactangular
_exptl_crystal_F_000 736
_exptl_crystal_size_max 0.50
_exptl_crystal_size_mid 0.22
_exptl_crystal_size_min 0.17
_refine_diff_density_max 2.247
_refine_diff_density_min -1.863
_refine_diff_density_rms 0.149
_refine_ls_extinction_method none
_refine_ls_goodness_of_fit_ref 1.081
_refine_ls_hydrogen_treatment mixed
_refine_ls_matrix_type fullcycle
_refine_ls_number_parameters 369
_refine_ls_number_reflns 5709
_refine_ls_number_restraints 0
_refine_ls_restrained_S_all 1.081
_refine_ls_R_factor_all 0.0422
_refine_ls_R_factor_gt 0.0335
_refine_ls_shift/su_max 0.008
_refine_ls_shift/su_mean 0.001
_refine_ls_structure_factor_coef Fsqd
_refine_ls_weighting_details 'calc w=1/[\s^2^(Fo^2^)+(0.0514P)^2^+0.0000P] where P=(Fo^2^+2Fc^2^)/3'
_refine_ls_weighting_scheme calc
_refine_ls_wR_factor_gt 0.0819
_refine_ls_wR_factor_ref 0.0855
_reflns_number_gt 4980
_reflns_number_total 5709
_reflns_threshold_expression >2sigma(I)
_cod_data_source_file om700515n-file003.cif
_cod_data_source_block nag36
_cod_depositor_comments
;
The following automatic conversions were performed:

'_symmetry_cell_setting' value 'Triclinic' changed to 'triclinic'
according to /home/saulius/struct/CIF-dictionaries/cif_core.dic
dictionary named 'cif_core.dic' version 2.4.1 from
2010-06-29.

'_exptl_absorpt_correction_type' value 'Empirical'
changed to 'empirical' according to
/home/saulius/struct/CIF-dictionaries/cif_core.dic dictionary named
'cif_core.dic' version 2.4.1 from 2010-06-29.

Automatic conversion script
Id: cif_fix_values 1715 2011-07-08 13:25:40Z adriana 
;
_cod_original_sg_symbol_H-M P-1
_cod_database_code 4073661

loop_
_symmetry_equiv_pos_as_xyz
'x, y, z'
'-x, -y, -z'

loop_
_atom_site_label
_atom_site_type_symbol
_atom_site_fract_x
_atom_site_fract_y
_atom_site_fract_z
_atom_site_U_iso_or_equiv
_atom_site_adp_type
_atom_site_occupancy
_atom_site_symmetry_multiplicity
_atom_site_calc_flag
_atom_site_refinement_flags
Ir1 Ir 0.06198(2) 0.461495(15) 0.237424(15) 0.02831(8) Uani 1 1 d .
P1 P 0.02996(15) 0.27874(10) 0.14372(10) 0.0262(3) Uani 1 1 d .
S1 S 0.56625(18) 0.81956(12) 0.48732(12) 0.0445(3) Uani 1 1 d .
O2 O 0.5192(5) 0.8548(4) 0.5849(3) 0.0535(11) Uani 1 1 d .
O3 O 0.6892(5) 0.7716(4) 0.4895(4) 0.0594(12) Uani 1 1 d .
C23 C 0.2174(6) 0.2660(4) 0.1085(4) 0.0287(10) Uani 1 1 d .
O1 O 0.5850(6) 0.8975(3) 0.4315(4) 0.0559(11) Uani 1 1 d .
C17 C -0.1199(6) 0.2044(4) 0.0156(4) 0.0291(10) Uani 1 1 d .
N1 N 0.0848(5) 0.6316(4) 0.3244(3) 0.0306(9) Uani 1 1 d .
C11 C -0.0298(6) 0.1753(4) 0.2098(4) 0.0301(10) Uani 1 1 d .
N6 N 0.3397(5) 0.5943(3) 0.4403(3) 0.0311(9) Uani 1 1 d .
N4 N 0.4110(5) 0.6422(3) 0.2917(3) 0.0313(9) Uani 1 1 d .
C24 C 0.2181(7) 0.1989(5) 0.0079(4) 0.0379(12) Uani 1 1 d .
H24 H 0.1208 0.1577 -0.0447 0.046 Uiso 1 1 calc R
C10 C 0.3768(6) 0.6851(4) 0.3952(4) 0.0282(10) Uani 1 1 d .
N5 N 0.2139(5) 0.4875(3) 0.3838(3) 0.0331(10) Uani 1 1 d .
N3 N 0.2888(5) 0.5537(4) 0.2088(3) 0.0332(10) Uani 1 1 d .
C16 C 0.0565(7) 0.1071(5) 0.2200(4) 0.0412(13) Uani 1 1 d .
H16 H 0.1464 0.1121 0.1917 0.049 Uiso 1 1 calc R
C27 C 0.5064(7) 0.3170(6) 0.1613(5) 0.0485(15) Uani 1 1 d .
H27 H 0.6038 0.3548 0.2139 0.058 Uiso 1 1 calc R
C18 C -0.1202(7) 0.2659(5) -0.0514(4) 0.0389(12) Uani 1 1 d .
H18 H -0.0487 0.3437 -0.0285 0.047 Uiso 1 1 calc R
C28 C 0.3639(7) 0.3253(5) 0.1857(4) 0.0398(13) Uani 1 1 d .
H28 H 0.3669 0.3705 0.2538 0.048 Uiso 1 1 calc R
C19 C -0.2256(8) 0.2117(5) -0.1510(4) 0.0465(14) Uani 1 1 d .
H19 H -0.2228 0.2527 -0.1953 0.056 Uiso 1 1 calc R
C1 C -0.0221(8) 0.6829(5) 0.3333(5) 0.0475(15) Uani 1 1 d .
H1 H -0.1337 0.6457 0.3017 0.057 Uiso 1 1 calc R
C20 C -0.3357(8) 0.0965(6) -0.1854(5) 0.0522(16) Uani 1 1 d .
H20 H -0.4076 0.0605 -0.2522 0.063 Uiso 1 1 calc R
C3 C 0.2196(7) 0.8206(5) 0.4273(4) 0.0377(12) Uani 1 1 d .
H3 H 0.3037 0.8917 0.4702 0.045 Uiso 1 1 calc R
C9 C 0.4006(7) 0.6017(5) 0.5391(4) 0.0441(14) Uani 1 1 d .
H9 H 0.4850 0.6656 0.5920 0.053 Uiso 1 1 calc R
N2 N 0.2349(5) 0.7179(3) 0.3834(3) 0.0313(9) Uani 1 1 d .
C6 C 0.5485(7) 0.6831(5) 0.2578(5) 0.0472(15) Uani 1 1 d .
H6 H 0.6480 0.7428 0.2993 0.057 Uiso 1 1 calc R
C5 C 0.5116(8) 0.6195(5) 0.1511(5) 0.0541(17) Uani 1 1 d .
H5 H 0.5805 0.6273 0.1063 0.065 Uiso 1 1 calc R
C21 C -0.3372(8) 0.0359(5) -0.1192(5) 0.0522(16) Uani 1 1 d .
H21 H -0.4115 -0.0411 -0.1412 0.063 Uiso 1 1 calc R
C15 C 0.0078(9) 0.0303(6) 0.2730(5) 0.0539(16) Uani 1 1 d .
H15 H 0.0666 -0.0145 0.2807 0.065 Uiso 1 1 calc R
C12 C -0.1647(7) 0.1652(5) 0.2527(4) 0.0409(13) Uani 1 1 d .
H12 H -0.2231 0.2110 0.2475 0.049 Uiso 1 1 calc R
C25 C 0.3612(8) 0.1926(6) -0.0148(5) 0.0500(15) Uani 1 1 d .
H25 H 0.3596 0.1463 -0.0821 0.060 Uiso 1 1 calc R
C22 C -0.2292(7) 0.0891(4) -0.0207(4) 0.0380(12) Uani 1 1 d .
H22 H -0.2297 0.0467 0.0222 0.046 Uiso 1 1 calc R
C13 C -0.2129(7) 0.0874(5) 0.3031(5) 0.0476(15) Uani 1 1 d .
H13 H -0.3045 0.0801 0.3298 0.057 Uiso 1 1 calc R
C2 C 0.0612(8) 0.8017(5) 0.3978(5) 0.0499(15) Uani 1 1 d .
H2 H 0.0154 0.8570 0.4166 0.060 Uiso 1 1 calc R
C8 C 0.3139(8) 0.4973(5) 0.5455(4) 0.0504(16) Uani 1 1 d .
H8 H 0.3278 0.4761 0.6032 0.060 Uiso 1 1 calc R
C7 C 0.2013(7) 0.4297(5) 0.4487(4) 0.0429(13) Uani 1 1 d .
H7 H 0.1265 0.3537 0.4312 0.051 Uiso 1 1 calc R
C26 C 0.5052(8) 0.2541(6) 0.0613(6) 0.0541(17) Uani 1 1 d .
H26 H 0.6023 0.2531 0.0449 0.065 Uiso 1 1 calc R
C4 C 0.3503(8) 0.5414(5) 0.1242(5) 0.0466(14) Uani 1 1 d .
H4 H 0.2926 0.4876 0.0563 0.056 Uiso 1 1 calc R
C14 C -0.1261(8) 0.0218(6) 0.3133(5) 0.0507(16) Uani 1 1 d .
H14 H -0.1580 -0.0292 0.3480 0.061 Uiso 1 1 calc R
H30 H -0.109(7) 0.419(5) 0.268(4) 0.041(15) Uiso 1 1 d .
H29 H -0.018(7) 0.451(5) 0.149(4) 0.046(16) Uiso 1 1 d .

loop_
_atom_site_aniso_label
_atom_site_aniso_U_11
_atom_site_aniso_U_22
_atom_site_aniso_U_33
_atom_site_aniso_U_23
_atom_site_aniso_U_13
_atom_site_aniso_U_12
Ir1 0.02606(11) 0.02103(11) 0.03309(12) 0.00594(8) 0.00462(8) 0.00868(8)
P1 0.0235(6) 0.0215(6) 0.0295(6) 0.0064(5) 0.0045(5) 0.0076(5)
S1 0.0347(8) 0.0249(7) 0.0533(9) 0.0019(6) 0.0022(6) 0.0024(6)
O2 0.053(3) 0.037(2) 0.044(2) -0.0032(18) -0.002(2) 0.009(2)
O3 0.034(2) 0.044(2) 0.077(3) 0.006(2) -0.002(2) 0.009(2)
C23 0.026(2) 0.021(2) 0.038(3) 0.011(2) 0.008(2) 0.009(2)
O1 0.055(3) 0.024(2) 0.074(3) 0.013(2) 0.016(2) 0.0027(19)
C17 0.029(3) 0.025(2) 0.027(2) 0.003(2) 0.003(2) 0.010(2)
N1 0.025(2) 0.028(2) 0.038(2) 0.0083(18) 0.0067(17) 0.0129(18)
C11 0.030(3) 0.026(2) 0.026(2) 0.006(2) 0.003(2) 0.007(2)
N6 0.030(2) 0.026(2) 0.032(2) 0.0076(17) 0.0026(17) 0.0086(18)
N4 0.033(2) 0.021(2) 0.040(2) 0.0091(18) 0.0131(19) 0.0114(18)
C24 0.040(3) 0.035(3) 0.042(3) 0.014(2) 0.014(2) 0.017(3)
C10 0.027(3) 0.019(2) 0.035(3) 0.007(2) 0.008(2) 0.008(2)
N5 0.040(3) 0.021(2) 0.032(2) 0.0068(17) 0.0067(19) 0.0076(18)
N3 0.038(2) 0.024(2) 0.034(2) 0.0088(18) 0.0121(19) 0.0095(19)
C16 0.045(3) 0.041(3) 0.049(3) 0.025(3) 0.021(3) 0.021(3)
C27 0.028(3) 0.051(4) 0.066(4) 0.021(3) 0.007(3) 0.019(3)
C18 0.039(3) 0.033(3) 0.040(3) 0.012(2) 0.007(2) 0.011(2)
C28 0.033(3) 0.040(3) 0.043(3) 0.010(3) 0.006(2) 0.017(3)
C19 0.055(4) 0.050(4) 0.037(3) 0.019(3) 0.007(3) 0.023(3)
C1 0.050(4) 0.049(4) 0.058(4) 0.020(3) 0.019(3) 0.036(3)
C20 0.050(4) 0.058(4) 0.035(3) 0.006(3) -0.003(3) 0.021(3)
C3 0.047(3) 0.025(3) 0.040(3) 0.007(2) 0.012(2) 0.018(2)
C9 0.044(3) 0.041(3) 0.035(3) 0.011(2) -0.005(2) 0.012(3)
N2 0.035(2) 0.021(2) 0.036(2) 0.0083(17) 0.0066(18) 0.0109(18)
C6 0.038(3) 0.033(3) 0.070(4) 0.019(3) 0.025(3) 0.009(3)
C5 0.062(4) 0.042(3) 0.067(4) 0.024(3) 0.040(3) 0.018(3)
C21 0.047(4) 0.029(3) 0.054(4) -0.001(3) -0.005(3) 0.006(3)
C15 0.060(4) 0.052(4) 0.064(4) 0.034(3) 0.017(3) 0.027(3)
C12 0.038(3) 0.037(3) 0.048(3) 0.016(3) 0.014(3) 0.014(3)
C25 0.058(4) 0.055(4) 0.054(4) 0.023(3) 0.032(3) 0.034(3)
C22 0.035(3) 0.028(3) 0.044(3) 0.012(2) 0.001(2) 0.008(2)
C13 0.037(3) 0.051(4) 0.047(3) 0.019(3) 0.018(3) 0.004(3)
C2 0.061(4) 0.037(3) 0.058(4) 0.011(3) 0.015(3) 0.034(3)
C8 0.063(4) 0.045(3) 0.037(3) 0.021(3) 0.004(3) 0.012(3)
C7 0.049(4) 0.031(3) 0.047(3) 0.019(3) 0.012(3) 0.011(3)
C26 0.043(4) 0.060(4) 0.085(5) 0.038(4) 0.037(4) 0.034(3)
C4 0.065(4) 0.036(3) 0.040(3) 0.014(3) 0.023(3) 0.018(3)
C14 0.058(4) 0.046(4) 0.050(4) 0.029(3) 0.015(3) 0.012(3)

loop_
_atom_type_symbol
_atom_type_description
_atom_type_scat_dispersion_real
_atom_type_scat_dispersion_imag
_atom_type_scat_source
C C 0.0033 0.0016 'International Tables Vol C Tables 4.2.6.8 and 6.1.1.4'
H H 0.0000 0.0000 'International Tables Vol C Tables 4.2.6.8 and 6.1.1.4'
N N 0.0061 0.0033 'International Tables Vol C Tables 4.2.6.8 and 6.1.1.4'
O O 0.0106 0.0060 'International Tables Vol C Tables 4.2.6.8 and 6.1.1.4'
P P 0.1023 0.0942 'International Tables Vol C Tables 4.2.6.8 and 6.1.1.4'
S S 0.1246 0.1234 'International Tables Vol C Tables 4.2.6.8 and 6.1.1.4'
Ir Ir -1.4442 7.9887 'International Tables Vol C Tables 4.2.6.8 and 6.1.1.4'

loop_
_geom_angle_atom_site_label_1
_geom_angle_atom_site_label_2
_geom_angle_atom_site_label_3
_geom_angle
N1 Ir1 N3 82.59(17)
N1 Ir1 N5 81.97(16)
N3 Ir1 N5 84.46(18)
N3 Ir1 P1 98.81(13)
N5 Ir1 P1 98.99(12)
N1 Ir1 H30 86(2)
N3 Ir1 H30 168(2)
N5 Ir1 H30 96.4(19)
P1 Ir1 H30 93(2)
N1 Ir1 H29 97(3)
N3 Ir1 H29 91(3)
N5 Ir1 H29 175(3)
P1 Ir1 H29 82(3)
H30 Ir1 H29 88(3)
C17 P1 C11 103.6(2)
C17 P1 C23 102.4(2)
C11 P1 C23 103.1(2)
C17 P1 Ir1 116.71(17)
C11 P1 Ir1 115.27(18)
C23 P1 Ir1 113.94(16)
O3 S1 O2 115.4(3)
O3 S1 O1 115.0(3)
O2 S1 O1 115.8(3)
O3 S1 C10 101.9(2)
O2 S1 C10 103.5(2)
O1 S1 C10 102.3(2)
C28 C23 C24 118.2(5)
C28 C23 P1 118.8(4)
C24 C23 P1 123.0(4)
C22 C17 C18 118.1(5)
C22 C17 P1 123.4(4)
C18 C17 P1 118.4(4)
C1 N1 N2 106.1(5)
C1 N1 Ir1 132.9(4)
N2 N1 Ir1 120.9(3)
C16 C11 C12 118.5(5)
C16 C11 P1 122.0(4)
C12 C11 P1 119.6(4)
C9 N6 N5 110.5(4)
C9 N6 C10 129.6(4)
N5 N6 C10 119.4(4)
N3 N4 C6 109.8(4)
N3 N4 C10 119.5(4)
C6 N4 C10 130.4(4)
C25 C24 C23 120.9(5)
C25 C24 H24 119.6
C23 C24 H24 119.6
N4 C10 N6 110.7(4)
N4 C10 N2 109.7(4)
N6 C10 N2 108.7(4)
N4 C10 S1 108.1(3)
N6 C10 S1 109.8(3)
N2 C10 S1 109.8(3)
C7 N5 N6 105.1(4)
C7 N5 Ir1 134.5(4)
N6 N5 Ir1 119.2(3)
C4 N3 N4 106.1(5)
C4 N3 Ir1 134.6(4)
N4 N3 Ir1 119.2(3)
C11 C16 C15 120.1(5)
C11 C16 H16 120.0
C15 C16 H16 120.0
C26 C27 C28 120.8(6)
C26 C27 H27 119.6
C28 C27 H27 119.6
C19 C18 C17 120.5(5)
C19 C18 H18 119.7
C17 C18 H18 119.7
C23 C28 C27 119.9(5)
C23 C28 H28 120.1
C27 C28 H28 120.0
C18 C19 C20 120.5(6)
C18 C19 H19 119.8
C20 C19 H19 119.8
N1 C1 C2 109.1(6)
N1 C1 H1 125.5
C2 C1 H1 125.5
C21 C20 C19 119.2(5)
C21 C20 H20 120.4
C19 C20 H20 120.4
C2 C3 N2 107.9(5)
C2 C3 H3 126.1
N2 C3 H3 126.1
C8 C9 N6 106.9(5)
C8 C9 H9 126.5
N6 C9 H9 126.5
C3 N2 N1 109.9(4)
C3 N2 C10 131.4(4)
N1 N2 C10 118.5(4)
C5 C6 N4 107.3(5)
C5 C6 H6 126.3
N4 C6 H6 126.3
C6 C5 C4 105.7(5)
C6 C5 H5 127.2
C4 C5 H5 127.2
C20 C21 C22 120.3(6)
C20 C21 H21 119.8
C22 C21 H21 119.9
C14 C15 C16 120.0(6)
C14 C15 H15 120.0
C16 C15 H15 120.0
C13 C12 C11 120.7(6)
C13 C12 H12 119.6
C11 C12 H12 119.6
C26 C25 C24 120.1(6)
C26 C25 H25 119.9
C24 C25 H25 119.9
C21 C22 C17 121.3(5)
C21 C22 H22 119.4
C17 C22 H22 119.4
C14 C13 C12 120.2(6)
C14 C13 H13 119.9
C12 C13 H13 119.9
C3 C2 C1 107.0(5)
C3 C2 H2 126.5
C1 C2 H2 126.5
C9 C8 C7 106.1(5)
C9 C8 H8 126.9
C7 C8 H8 126.9
N5 C7 C8 111.3(5)
N5 C7 H7 124.4
C8 C7 H7 124.4
C27 C26 C25 120.0(6)
C27 C26 H26 120.0
C25 C26 H26 120.0
N3 C4 C5 111.1(5)
N3 C4 H4 124.4
C5 C4 H4 124.4
C13 C14 C15 120.6(5)
C13 C14 H14 119.7
C15 C14 H14 119.7

loop_
_geom_bond_atom_site_label_1
_geom_bond_atom_site_label_2
_geom_bond_distance
Ir1 N1 2.099(5)
Ir1 N3 2.151(5)
Ir1 N5 2.152(5)
Ir1 P1 2.235(3)
Ir1 H30 1.61(6)
Ir1 H29 1.28(6)
P1 C17 1.827(5)
P1 C11 1.837(5)
P1 C23 1.851(5)
S1 O3 1.441(5)
S1 O2 1.441(5)
S1 O1 1.442(5)
S1 C10 1.918(5)
C23 C28 1.386(7)
C23 C24 1.391(7)
C17 C22 1.385(7)
C17 C18 1.404(7)
N1 C1 1.338(7)
N1 N2 1.377(6)
C11 C16 1.389(7)
C11 C12 1.396(8)
N6 C9 1.364(7)
N6 N5 1.374(6)
N6 C10 1.473(6)
N4 N3 1.366(6)
N4 C6 1.374(7)
N4 C10 1.471(6)
C24 C25 1.381(8)
C24 H24 0.9300
C10 N2 1.479(6)
N5 C7 1.336(7)
N3 C4 1.337(7)
C16 C15 1.411(8)
C16 H16 0.9300
C27 C26 1.361(9)
C27 C28 1.391(8)
C27 H27 0.9300
C18 C19 1.380(8)
C18 H18 0.9300
C28 H28 0.9300
C19 C20 1.387(9)
C19 H19 0.9300
C1 C2 1.403(9)
C1 H1 0.9300
C20 C21 1.386(9)
C20 H20 0.9300
C3 C2 1.344(9)
C3 N2 1.352(7)
C3 H3 0.9300
C9 C8 1.369(8)
C9 H9 0.9300
C6 C5 1.376(9)
C6 H6 0.9300
C5 C4 1.388(9)
C5 H5 0.9300
C21 C22 1.379(8)
C21 H21 0.9300
C15 C14 1.370(10)
C15 H15 0.9300
C12 C13 1.392(8)
C12 H12 0.9300
C25 C26 1.365(10)
C25 H25 0.9300
C22 H22 0.9300
C13 C14 1.363(9)
C13 H13 0.9300
C2 H2 0.9300
C8 C7 1.384(8)
C8 H8 0.9300
C7 H7 0.9300
C26 H26 0.9300
C4 H4 0.9300
C14 H14 0.9300

loop_
_geom_torsion_atom_site_label_1
_geom_torsion_atom_site_label_2
_geom_torsion_atom_site_label_3
_geom_torsion_atom_site_label_4
_geom_torsion
N3 Ir1 P1 C17 -103.7(2)
N5 Ir1 P1 C17 170.6(2)
N3 Ir1 P1 C11 134.5(2)
N5 Ir1 P1 C11 48.7(2)
N3 Ir1 P1 C23 15.5(2)
N5 Ir1 P1 C23 -70.2(2)
C17 P1 C23 C28 172.6(4)
C11 P1 C23 C28 -80.1(5)
Ir1 P1 C23 C28 45.6(5)
C17 P1 C23 C24 -7.9(5)
C11 P1 C23 C24 99.5(5)
Ir1 P1 C23 C24 -134.8(4)
C11 P1 C17 C22 -9.5(5)
C23 P1 C17 C22 97.5(5)
Ir1 P1 C17 C22 -137.3(4)
C11 P1 C17 C18 173.1(4)
C23 P1 C17 C18 -79.9(4)
Ir1 P1 C17 C18 45.3(5)
N3 Ir1 N1 C1 137.8(5)
N5 Ir1 N1 C1 -136.8(5)
N3 Ir1 N1 N2 -38.2(4)
N5 Ir1 N1 N2 47.2(4)
C17 P1 C11 C16 104.2(5)
C23 P1 C11 C16 -2.3(5)
Ir1 P1 C11 C16 -127.1(4)
C17 P1 C11 C12 -76.6(4)
C23 P1 C11 C12 176.9(4)
Ir1 P1 C11 C12 52.1(4)
C28 C23 C24 C25 -0.8(8)
P1 C23 C24 C25 179.6(4)
N3 N4 C10 N6 66.2(5)
C6 N4 C10 N6 -120.1(6)
N3 N4 C10 N2 -53.8(5)
C6 N4 C10 N2 119.9(6)
N3 N4 C10 S1 -173.5(3)
C6 N4 C10 S1 0.2(7)
C9 N6 C10 N4 131.4(6)
N5 N6 C10 N4 -56.8(6)
C9 N6 C10 N2 -108.0(6)
N5 N6 C10 N2 63.8(5)
C9 N6 C10 S1 12.1(7)
N5 N6 C10 S1 -176.1(3)
O3 S1 C10 N4 -60.5(4)
O2 S1 C10 N4 179.4(3)
O1 S1 C10 N4 58.7(4)
O3 S1 C10 N6 60.4(4)
O2 S1 C10 N6 -59.7(4)
O1 S1 C10 N6 179.6(3)
O3 S1 C10 N2 179.8(3)
O2 S1 C10 N2 59.7(4)
O1 S1 C10 N2 -61.0(4)
C9 N6 N5 C7 -1.1(6)
C10 N6 N5 C7 -174.3(4)
C9 N6 N5 Ir1 168.0(4)
C10 N6 N5 Ir1 -5.3(6)
N1 Ir1 N5 C7 124.7(5)
N3 Ir1 N5 C7 -152.0(5)
P1 Ir1 N5 C7 -54.0(5)
N1 Ir1 N5 N6 -40.4(4)
N3 Ir1 N5 N6 42.9(4)
P1 Ir1 N5 N6 141.0(3)
C6 N4 N3 C4 -0.8(6)
C10 N4 N3 C4 174.1(4)
C6 N4 N3 Ir1 175.4(3)
C10 N4 N3 Ir1 -9.7(6)
N1 Ir1 N3 C4 -137.7(6)
N5 Ir1 N3 C4 139.7(6)
P1 Ir1 N3 C4 41.4(5)
N1 Ir1 N3 N4 47.4(3)
N5 Ir1 N3 N4 -35.2(4)
P1 Ir1 N3 N4 -133.5(3)
C12 C11 C16 C15 -0.3(8)
P1 C11 C16 C15 178.9(5)
C22 C17 C18 C19 -0.7(8)
P1 C17 C18 C19 176.8(5)
C24 C23 C28 C27 0.3(8)
P1 C23 C28 C27 179.9(4)
C26 C27 C28 C23 2.1(9)
C17 C18 C19 C20 1.6(9)
N2 N1 C1 C2 0.1(6)
Ir1 N1 C1 C2 -176.3(4)
C18 C19 C20 C21 -0.8(10)
N5 N6 C9 C8 0.8(7)
C10 N6 C9 C8 173.2(5)
C2 C3 N2 N1 0.3(6)
C2 C3 N2 C10 -174.7(5)
C1 N1 N2 C3 -0.3(6)
Ir1 N1 N2 C3 176.6(3)
C1 N1 N2 C10 175.5(5)
Ir1 N1 N2 C10 -7.6(6)
N4 C10 N2 C3 -120.6(5)
N6 C10 N2 C3 118.1(6)
S1 C10 N2 C3 -2.0(7)
N4 C10 N2 N1 64.7(5)
N6 C10 N2 N1 -56.6(5)
S1 C10 N2 N1 -176.7(3)
N3 N4 C6 C5 0.4(6)
C10 N4 C6 C5 -173.7(5)
N4 C6 C5 C4 0.1(7)
C19 C20 C21 C22 -0.8(10)
C11 C16 C15 C14 0.9(9)
C16 C11 C12 C13 -0.9(8)
P1 C11 C12 C13 179.9(4)
C23 C24 C25 C26 -1.1(9)
C20 C21 C22 C17 1.7(10)
C18 C17 C22 C21 -0.9(8)
P1 C17 C22 C21 -178.3(5)
C11 C12 C13 C14 1.5(9)
N2 C3 C2 C1 -0.3(7)
N1 C1 C2 C3 0.1(7)
N6 C9 C8 C7 -0.2(7)
N6 N5 C7 C8 0.9(7)
Ir1 N5 C7 C8 -165.6(4)
C9 C8 C7 N5 -0.4(8)
C28 C27 C26 C25 -4.0(10)
C24 C25 C26 C27 3.4(10)
N4 N3 C4 C5 0.8(7)
Ir1 N3 C4 C5 -174.5(4)
C6 C5 C4 N3 -0.6(7)
C12 C13 C14 C15 -0.9(10)
C16 C15 C14 C13 -0.3(10)
